data_2013321
loop_
_publ_author_name
'Ma\/lecka,  Magdalena'
'Ch\;eci\'nska, Lilianna'

_publ_section_title
;
 Dichlorotetrakis(3-phenylpyrazole-\k<i>N</i>^2^)copper(II)
;
_journal_issue 4
_journal_name_full 'Acta Crystallographica Section C'
_journal_page_first m115
_journal_page_last m117
_journal_paper_doi 10.1107/S0108270103003391
_journal_volume 59
_journal_year 2003
_chemical_formula_iupac '[Cu Cl2 (C9 H8 N2)4]'
_chemical_formula_moiety 'C36 H32 Cl2 Cu N8'
_chemical_formula_sum 'C36 H32 Cl2 Cu N8'
_chemical_formula_weight 711.14
_chemical_name_systematic
;
Dichlorotetrakis(3-phenylpyrazole-\kN^2^)copper(II)
;
_space_group_IT_number 2
_symmetry_cell_setting triclinic
_symmetry_space_group_name_Hall '-P 1'
_symmetry_space_group_name_H-M 'P -1'
_atom_sites_solution_hydrogens geom
_atom_sites_solution_primary direct
_audit_creation_method SHELXL-97
_cell_angle_alpha 81.54(2)
_cell_angle_beta 72.71(2)
_cell_angle_gamma 68.29(2)
_cell_formula_units_Z 2
_cell_length_a 11.587(4)
_cell_length_b 12.676(3)
_cell_length_c 13.352(3)
_cell_measurement_reflns_used 22
_cell_measurement_temperature 293(2)
_cell_measurement_theta_max 31.86
_cell_measurement_theta_min 22.99
_cell_volume 1738.1(9)
_computing_cell_refinement 'MSC/AFC Diffractometer Control Software'
_computing_data_collection
;
MSC/AFC Diffractometer Control Software
(Molecular Structure Corporation, 1989)
;
_computing_data_reduction 'TEXSAN (Molecular Structure Corporation, 1989)'
_computing_molecular_graphics 'PLATON (Spek, 1998)'
_computing_publication_material 'PARST97 (Nardelli, 1996)'
_computing_structure_refinement 'SHELXL97 (Sheldrick, 1997)'
_computing_structure_solution 'SHELXS86 (Sheldrick, 1990)'
_diffrn_ambient_temperature 293(2)
_diffrn_measured_fraction_theta_full 0.970
_diffrn_measured_fraction_theta_max 0.970
_diffrn_measurement_device_type 'Rigaku AFC-5S'
_diffrn_measurement_method \w
_diffrn_radiation_monochromator graphite
_diffrn_radiation_source 'fine-focus sealed tube'
_diffrn_radiation_type CuK\a
_diffrn_radiation_wavelength 1.54178
_diffrn_reflns_av_R_equivalents 0.0279
_diffrn_reflns_av_sigmaI/netI 0.0311
_diffrn_reflns_limit_h_max 13
_diffrn_reflns_limit_h_min -13
_diffrn_reflns_limit_k_max 11
_diffrn_reflns_limit_k_min -15
_diffrn_reflns_limit_l_max 15
_diffrn_reflns_limit_l_min -15
_diffrn_reflns_number 6374
_diffrn_reflns_theta_full 67.49
_diffrn_reflns_theta_max 67.49
_diffrn_reflns_theta_min 3.47
_diffrn_standards_decay_% <2
_diffrn_standards_interval_count 150
_diffrn_standards_number 3
_exptl_absorpt_coefficient_mu 2.600
_exptl_absorpt_correction_T_max 0.569
_exptl_absorpt_correction_T_min 0.296
_exptl_absorpt_correction_type analytical
_exptl_absorpt_process_details '(de Meulenaer & Tompa, 1965)'
_exptl_crystal_colour blue
_exptl_crystal_density_diffrn 1.359
_exptl_crystal_density_meas 1.356
_exptl_crystal_density_method 'flotation in tetralin and iodomethane'
_exptl_crystal_description prism
_exptl_crystal_F_000 734
_exptl_crystal_size_max 0.6
_exptl_crystal_size_mid 0.5
_exptl_crystal_size_min 0.25
_refine_diff_density_max 0.409
_refine_diff_density_min -0.649
_refine_ls_extinction_coef 0.0275(12)
_refine_ls_extinction_expression Fc^*^=kFc[1+0.001xFc^2^\l^3^/sin(2\q)]^-1/4^
_refine_ls_extinction_method SHELXL97
_refine_ls_goodness_of_fit_ref 1.144
_refine_ls_hydrogen_treatment constr
_refine_ls_matrix_type full
_refine_ls_number_parameters 432
_refine_ls_number_reflns 6079
_refine_ls_number_restraints 0
_refine_ls_restrained_S_all 1.144
_refine_ls_R_factor_all 0.0557
_refine_ls_R_factor_gt 0.0467
_refine_ls_shift/su_max <0.001
_refine_ls_shift/su_mean 0.000
_refine_ls_structure_factor_coef Fsqd
_refine_ls_weighting_details 'calc w = 1/[\s^2^(Fo^2^)+(0.0958P)^2^+0.0725P] where P = (Fo^2^+2Fc^2^)/3'
_refine_ls_weighting_scheme calc
_refine_ls_wR_factor_gt 0.1487
_refine_ls_wR_factor_ref 0.1518
_reflns_number_gt 4962
_reflns_number_total 6079
_reflns_threshold_expression I>2\s(I)
_cod_data_source_file na1596.cif
_cod_data_source_block I
_cod_database_code 2013321
_cod_database_fobs_code 2013321

loop_
_symmetry_equiv_pos_as_xyz
'x, y, z'
'-x, -y, -z'

loop_
_atom_site_label
_atom_site_fract_x
_atom_site_fract_y
_atom_site_fract_z
_atom_site_U_iso_or_equiv
_atom_site_adp_type
_atom_site_calc_flag
_atom_site_refinement_flags
_atom_site_occupancy
_atom_site_disorder_assembly
_atom_site_disorder_group
_atom_site_type_symbol
Cu1 0.0000 0.0000 0.0000 0.0569(2) Uani d S 1 . . Cu
Cl1 0.12897(7) 0.15564(6) -0.08589(6) 0.0643(2) Uani d . 1 . . Cl
N11 -0.0889(2) 0.20318(18) 0.11819(19) 0.0552(5) Uani d . 1 . . N
H11 -0.0242 0.2198 0.0779 0.088(12) Uiso calc R 1 . . H
N12 -0.1076(2) 0.10393(18) 0.11776(18) 0.0553(6) Uani d . 1 . . N
C13 -0.2162(3) 0.1107(2) 0.1906(2) 0.0563(7) Uani d . 1 . . C
H13 -0.2530 0.0542 0.2077 0.068 Uiso calc R 1 . . H
C14 -0.2672(3) 0.2151(2) 0.2380(2) 0.0552(6) Uani d . 1 . . C
H14 -0.3424 0.2408 0.2916 0.066 Uiso calc R 1 . . H
C15 -0.1843(3) 0.2723(2) 0.1897(2) 0.0512(6) Uani d . 1 . . C
C151 -0.1851(3) 0.3846(2) 0.2075(2) 0.0564(7) Uani d . 1 . . C
C152 -0.0879(4) 0.4248(3) 0.1528(3) 0.0702(8) Uani d . 1 . . C
H152 -0.0188 0.3803 0.1028 0.084 Uiso calc R 1 . . H
C153 -0.0917(4) 0.5306(3) 0.1713(3) 0.0863(11) Uani d . 1 . . C
H153 -0.0259 0.5573 0.1331 0.104 Uiso calc R 1 . . H
C154 -0.1932(5) 0.5968(3) 0.2464(3) 0.0894(12) Uani d . 1 . . C
H154 -0.1959 0.6680 0.2593 0.107 Uiso calc R 1 . . H
C155 -0.2875(5) 0.5575(3) 0.3005(3) 0.0895(12) Uani d . 1 . . C
H155 -0.3554 0.6019 0.3515 0.107 Uiso calc R 1 . . H
C156 -0.2864(4) 0.4515(3) 0.2822(3) 0.0745(9) Uani d . 1 . . C
H156 -0.3534 0.4261 0.3200 0.089 Uiso calc R 1 . . H
N22 -0.1327(2) 0.08868(19) -0.07984(19) 0.0574(6) Uani d . 1 . . N
N21 -0.1145(2) 0.17437(19) -0.14692(18) 0.0573(6) Uani d . 1 . . N
H21 -0.0447 0.1900 -0.1641 0.070(10) Uiso calc R 1 . . H
C23 -0.2490(3) 0.0912(3) -0.0754(3) 0.0760(9) Uani d . 1 . . C
H23 -0.2879 0.0409 -0.0352 0.091 Uiso calc R 1 . . H
C24 -0.3057(3) 0.1814(3) -0.1406(3) 0.0823(10) Uani d . 1 . . C
H24 -0.3869 0.2015 -0.1514 0.099 Uiso calc R 1 . . H
C25 -0.2172(3) 0.2333(2) -0.1845(2) 0.0615(7) Uani d . 1 . . C
C251 -0.2181(3) 0.3309(3) -0.2590(3) 0.0680(8) Uani d . 1 . . C
C252 -0.1243(4) 0.3780(3) -0.2821(3) 0.0856(11) Uani d . 1 . . C
H252 -0.0574 0.3475 -0.2497 0.103 Uiso calc R 1 . . H
C253 -0.1259(5) 0.4698(3) -0.3523(4) 0.1040(14) Uani d . 1 . . C
H253 -0.0606 0.5000 -0.3665 0.125 Uiso calc R 1 . . H
C254 -0.2218(5) 0.5159(4) -0.4006(4) 0.1125(16) Uani d . 1 . . C
H254 -0.2226 0.5779 -0.4477 0.135 Uiso calc R 1 . . H
C255 -0.3166(5) 0.4715(4) -0.3799(4) 0.1172(17) Uani d . 1 . . C
H255 -0.3827 0.5034 -0.4130 0.141 Uiso calc R 1 . . H
C256 -0.3164(4) 0.3772(4) -0.3085(3) 0.0981(13) Uani d . 1 . . C
H256 -0.3815 0.3467 -0.2951 0.118 Uiso calc R 1 . . H
Cu2 0.5000 0.0000 0.5000 0.0555(2) Uani d S 1 . . Cu
Cl2 0.46849(7) 0.23252(5) 0.49205(6) 0.0597(2) Uani d . 1 . . Cl
N32 0.5021(2) 0.0188(2) 0.34623(18) 0.0557(5) Uani d . 1 . . N
N31 0.4599(2) 0.1238(2) 0.30059(17) 0.0534(5) Uani d . 1 . . N
H31 0.4367 0.1861 0.3315 0.066(10) Uiso calc R 1 . . H
C33 0.5283(3) -0.0536(3) 0.2727(2) 0.0655(8) Uani d . 1 . . C
H33 0.5596 -0.1324 0.2814 0.079 Uiso calc R 1 . . H
C34 0.5023(3) 0.0053(3) 0.1820(2) 0.0679(8) Uani d . 1 . . C
H34 0.5125 -0.0259 0.1197 0.081 Uiso calc R 1 . . H
C35 0.4588(3) 0.1183(3) 0.2009(2) 0.0556(7) Uani d . 1 . . C
C351 0.4166(3) 0.2198(3) 0.1343(2) 0.0615(7) Uani d . 1 . . C
C352 0.3572(3) 0.2166(3) 0.0588(3) 0.0791(10) Uani d . 1 . . C
H352 0.3447 0.1501 0.0515 0.095 Uiso calc R 1 . . H
C353 0.3170(5) 0.3102(5) -0.0048(3) 0.1081(15) Uani d . 1 . . C
H353 0.2785 0.3067 -0.0556 0.130 Uiso calc R 1 . . H
C354 0.3334(5) 0.4088(5) 0.0065(4) 0.1149(16) Uani d . 1 . . C
H354 0.3064 0.4721 -0.0370 0.138 Uiso calc R 1 . . H
C355 0.3896(5) 0.4150(4) 0.0816(4) 0.1044(14) Uani d . 1 . . C
H355 0.3991 0.4827 0.0897 0.125 Uiso calc R 1 . . H
C356 0.4322(4) 0.3201(3) 0.1456(3) 0.0810(10) Uani d . 1 . . C
H356 0.4711 0.3240 0.1959 0.097 Uiso calc R 1 . . H
N42 0.6902(2) -0.03688(19) 0.46034(18) 0.0535(5) Uani d . 1 . . N
N41 0.7378(2) 0.04696(19) 0.45446(17) 0.0518(5) Uani d . 1 . . N
H41 0.6913 0.1154 0.4726 0.097(13) Uiso calc R 1 . . H
C43 0.7908(3) -0.1288(2) 0.4277(2) 0.0583(7) Uani d . 1 . . C
H43 0.7869 -0.2000 0.4239 0.070 Uiso calc R 1 . . H
C44 0.9040(3) -0.1031(2) 0.3998(2) 0.0589(7) Uani d . 1 . . C
H44 0.9876 -0.1529 0.3748 0.071 Uiso calc R 1 . . H
C45 0.8670(2) 0.0107(2) 0.4168(2) 0.0500(6) Uani d . 1 . . C
C451 0.9410(3) 0.0860(2) 0.3962(2) 0.0549(6) Uani d . 1 . . C
C452 0.8884(3) 0.1964(3) 0.4325(3) 0.0688(8) Uani d . 1 . . C
H452 0.8043 0.2224 0.4745 0.083 Uiso calc R 1 . . H
C453 0.9603(4) 0.2670(3) 0.4064(3) 0.0826(10) Uani d . 1 . . C
H453 0.9245 0.3406 0.4301 0.099 Uiso calc R 1 . . H
C454 1.0853(4) 0.2279(4) 0.3451(3) 0.0877(11) Uani d . 1 . . C
H454 1.1338 0.2755 0.3272 0.105 Uiso calc R 1 . . H
C455 1.1386(4) 0.1197(4) 0.3103(3) 0.0870(11) Uani d . 1 . . C
H455 1.2235 0.0937 0.2697 0.104 Uiso calc R 1 . . H
C456 1.0678(3) 0.0499(3) 0.3350(3) 0.0700(8) Uani d . 1 . . C
H456 1.1050 -0.0234 0.3105 0.084 Uiso calc R 1 . . H

loop_
_atom_site_aniso_label
_atom_site_aniso_U_11
_atom_site_aniso_U_22
_atom_site_aniso_U_33
_atom_site_aniso_U_12
_atom_site_aniso_U_13
_atom_site_aniso_U_23
Cu1 0.0662(4) 0.0404(3) 0.0560(4) -0.0078(3) -0.0171(3) -0.0041(2)
Cl1 0.0614(4) 0.0592(4) 0.0724(5) -0.0277(3) -0.0089(3) -0.0029(3)
N11 0.0567(13) 0.0444(11) 0.0620(13) -0.0187(10) -0.0091(11) -0.0053(10)
N12 0.0592(14) 0.0450(11) 0.0594(13) -0.0185(10) -0.0102(11) -0.0050(10)
C13 0.0589(16) 0.0527(15) 0.0601(16) -0.0229(13) -0.0161(14) -0.0003(12)
C14 0.0528(15) 0.0527(15) 0.0554(15) -0.0145(12) -0.0103(12) -0.0060(12)
C15 0.0554(15) 0.0415(13) 0.0528(14) -0.0089(11) -0.0168(12) -0.0055(11)
C151 0.0680(17) 0.0428(13) 0.0584(16) -0.0133(12) -0.0254(14) 0.0002(12)
C152 0.085(2) 0.0537(16) 0.075(2) -0.0251(16) -0.0231(17) -0.0044(15)
C153 0.118(3) 0.063(2) 0.098(3) -0.046(2) -0.042(2) 0.0046(19)
C154 0.132(4) 0.0485(18) 0.102(3) -0.026(2) -0.056(3) -0.0042(18)
C155 0.110(3) 0.0516(18) 0.095(3) -0.0044(19) -0.030(2) -0.0229(18)
C156 0.079(2) 0.0552(17) 0.078(2) -0.0103(16) -0.0143(18) -0.0172(15)
N22 0.0616(14) 0.0477(12) 0.0610(14) -0.0174(11) -0.0169(11) 0.0010(10)
N21 0.0549(14) 0.0502(12) 0.0646(14) -0.0160(11) -0.0184(11) 0.0034(11)
C23 0.068(2) 0.074(2) 0.088(2) -0.0327(17) -0.0187(18) 0.0078(18)
C24 0.064(2) 0.078(2) 0.106(3) -0.0229(17) -0.0333(19) 0.012(2)
C25 0.0563(16) 0.0525(15) 0.0684(18) -0.0056(13) -0.0218(14) -0.0045(13)
C251 0.0645(18) 0.0511(16) 0.074(2) -0.0015(14) -0.0214(16) -0.0010(14)
C252 0.105(3) 0.0572(19) 0.100(3) -0.0242(19) -0.045(2) 0.0115(18)
C253 0.125(4) 0.059(2) 0.123(4) -0.028(2) -0.040(3) 0.020(2)
C254 0.118(4) 0.072(3) 0.110(3) -0.003(3) -0.028(3) 0.026(2)
C255 0.097(3) 0.109(4) 0.113(4) 0.003(3) -0.047(3) 0.031(3)
C256 0.075(2) 0.096(3) 0.105(3) -0.009(2) -0.035(2) 0.018(2)
Cu2 0.0436(3) 0.0676(4) 0.0534(3) -0.0190(3) -0.0153(2) 0.0079(3)
Cl2 0.0575(4) 0.0448(3) 0.0690(4) -0.0081(3) -0.0160(3) -0.0062(3)
N32 0.0526(13) 0.0544(13) 0.0563(13) -0.0147(10) -0.0158(11) 0.0024(10)
N31 0.0541(13) 0.0545(13) 0.0507(12) -0.0175(10) -0.0161(10) 0.0016(10)
C33 0.0671(19) 0.0562(16) 0.0672(18) -0.0165(14) -0.0143(15) -0.0045(14)
C34 0.072(2) 0.072(2) 0.0582(17) -0.0201(16) -0.0171(15) -0.0115(15)
C35 0.0483(14) 0.0686(17) 0.0495(15) -0.0204(13) -0.0138(12) 0.0015(13)
C351 0.0549(16) 0.0710(19) 0.0571(16) -0.0202(14) -0.0186(13) 0.0058(14)
C352 0.082(2) 0.097(3) 0.066(2) -0.035(2) -0.0309(18) 0.0104(18)
C353 0.107(3) 0.142(4) 0.085(3) -0.043(3) -0.055(3) 0.029(3)
C354 0.115(4) 0.117(4) 0.101(3) -0.025(3) -0.056(3) 0.047(3)
C355 0.119(3) 0.076(3) 0.112(3) -0.029(2) -0.041(3) 0.022(2)
C356 0.082(2) 0.084(2) 0.081(2) -0.0271(19) -0.038(2) 0.0158(19)
N42 0.0484(12) 0.0546(12) 0.0565(13) -0.0183(10) -0.0141(10) 0.0022(10)
N41 0.0428(11) 0.0502(12) 0.0582(13) -0.0122(10) -0.0125(10) -0.0012(10)
C43 0.0512(15) 0.0495(14) 0.0710(18) -0.0134(12) -0.0161(14) -0.0032(13)
C44 0.0452(14) 0.0563(15) 0.0678(17) -0.0091(12) -0.0131(13) -0.0067(13)
C45 0.0420(13) 0.0541(14) 0.0519(14) -0.0135(11) -0.0154(11) 0.0015(11)
C451 0.0483(14) 0.0598(16) 0.0597(16) -0.0188(12) -0.0222(13) 0.0052(13)
C452 0.0554(17) 0.0635(18) 0.087(2) -0.0145(14) -0.0258(16) -0.0048(16)
C453 0.095(3) 0.0615(19) 0.111(3) -0.0320(19) -0.053(2) 0.0073(19)
C454 0.087(3) 0.096(3) 0.103(3) -0.055(2) -0.038(2) 0.019(2)
C455 0.070(2) 0.103(3) 0.096(3) -0.049(2) -0.010(2) -0.002(2)
C456 0.0585(18) 0.078(2) 0.075(2) -0.0278(16) -0.0119(15) -0.0069(17)

loop_
_atom_type_symbol
_atom_type_description
_atom_type_scat_dispersion_real
_atom_type_scat_dispersion_imag
_atom_type_scat_source
C C 0.0181 0.0091 'International Tables Vol C Tables 4.2.6.8 and 6.1.1.4'
H H 0.0000 0.0000 'International Tables Vol C Tables 4.2.6.8 and 6.1.1.4'
N N 0.0311 0.0180 'International Tables Vol C Tables 4.2.6.8 and 6.1.1.4'
Cu Cu -1.9646 0.5888 'International Tables Vol C Tables 4.2.6.8 and 6.1.1.4'
Cl Cl 0.3639 0.7018 'International Tables Vol C Tables 4.2.6.8 and 6.1.1.4'

loop_
_geom_angle_atom_site_label_1
_geom_angle_atom_site_label_2
_geom_angle_atom_site_label_3
_geom_angle_site_symmetry_1
_geom_angle_site_symmetry_3
_geom_angle
_geom_angle_publ_flag
N12 Cu1 N12 . 2 180.0(2) no
N12 Cu1 N22 . . 87.39(10) yes
N12 Cu1 N22 2 . 92.61(10) no
N12 Cu1 N22 . 2 92.61(10) no
N12 Cu1 N22 2 2 87.39(10) no
N22 Cu1 N22 . 2 180.00(13) no
N12 Cu1 Cl1 . . 88.90(7) yes
N12 Cu1 Cl1 2 . 91.10(7) no
N22 Cu1 Cl1 . . 88.1(2) yes
N22 Cu1 Cl1 2 . 91.94(7) no
C15 N11 N12 . . 111.3(2) no
C15 N11 H11 . . 124.4 no
N12 N11 H11 . . 124.4 no
C13 N12 N11 . . 106.1(2) no
C13 N12 Cu1 . . 133.42(19) no
N11 N12 Cu1 . . 119.00(18) no
N12 C13 C14 . . 109.8(2) no
N12 C13 H13 . . 125.1 no
C14 C13 H13 . . 125.1 no
C15 C14 C13 . . 106.2(3) no
C15 C14 H14 . . 126.9 no
C13 C14 H14 . . 126.9 no
N11 C15 C14 . . 106.6(2) no
N11 C15 C151 . . 122.0(3) no
C14 C15 C151 . . 131.3(3) no
C152 C151 C156 . . 118.8(3) no
C152 C151 C15 . . 122.2(3) no
C156 C151 C15 . . 119.0(3) no
C151 C152 C153 . . 120.8(4) no
C151 C152 H152 . . 119.6 no
C153 C152 H152 . . 119.6 no
C152 C153 C154 . . 120.1(4) no
C152 C153 H153 . . 120.0 no
C154 C153 H153 . . 120.0 no
C155 C154 C153 . . 119.3(3) no
C155 C154 H154 . . 120.3 no
C153 C154 H154 . . 120.3 no
C154 C155 C156 . . 121.6(4) no
C154 C155 H155 . . 119.2 no
C156 C155 H155 . . 119.2 no
C151 C156 C155 . . 119.5(4) no
C151 C156 H156 . . 120.3 no
C155 C156 H156 . . 120.3 no
C23 N22 N21 . . 105.6(3) no
C23 N22 Cu1 . . 134.4(2) no
N21 N22 Cu1 . . 119.66(18) no
N22 N21 C25 . . 112.6(3) no
N22 N21 H21 . . 123.7 no
C25 N21 H21 . . 123.7 no
N22 C23 C24 . . 109.9(3) no
N22 C23 H23 . . 125.0 no
C24 C23 H23 . . 125.0 no
C25 C24 C23 . . 106.0(3) no
C25 C24 H24 . . 127.0 no
C23 C24 H24 . . 127.0 no
N21 C25 C24 . . 105.8(3) no
N21 C25 C251 . . 121.7(3) no
C24 C25 C251 . . 132.4(3) no
C252 C251 C256 . . 118.2(3) no
C252 C251 C25 . . 122.2(3) no
C256 C251 C25 . . 119.6(4) no
C251 C252 C253 . . 121.7(4) no
C251 C252 H252 . . 119.1 no
C253 C252 H252 . . 119.1 no
C254 C253 C252 . . 120.5(5) no
C254 C253 H253 . . 119.8 no
C252 C253 H253 . . 119.8 no
C253 C254 C255 . . 119.6(4) no
C253 C254 H254 . . 120.2 no
C255 C254 H254 . . 120.2 no
C254 C255 C256 . . 120.8(4) no
C254 C255 H255 . . 119.6 no
C256 C255 H255 . . 119.6 no
C251 C256 C255 . . 119.2(5) no
C251 C256 H256 . . 120.4 no
C255 C256 H256 . . 120.4 no
N42 Cu2 N42 . 2_656 180.00(13) no
N42 Cu2 N32 . 2_656 89.90(9) no
N42 Cu2 N32 2_656 2_656 90.10(9) no
N42 Cu2 N32 . . 90.10(9) yes
N42 Cu2 N32 2_656 . 89.90(9) no
N32 Cu2 N32 2_656 . 180.0000(10) no
N42 Cu2 Cl2 . . 88.92(7) yes
N42 Cu2 Cl2 2_656 . 91.08(7) no
N32 Cu2 Cl2 2_656 . 92.35(7) yes
N32 Cu2 Cl2 . . 87.65(7) no
C33 N32 N31 . . 105.3(2) no
C33 N32 Cu2 . . 133.9(2) no
N31 N32 Cu2 . . 120.57(18) no
C35 N31 N32 . . 111.6(2) no
C35 N31 H31 . . 124.2 no
N32 N31 H31 . . 124.2 no
N32 C33 C34 . . 110.1(3) no
N32 C33 H33 . . 124.9 no
C34 C33 H33 . . 124.9 no
C35 C34 C33 . . 106.9(3) no
C35 C34 H34 . . 126.5 no
C33 C34 H34 . . 126.5 no
N31 C35 C34 . . 106.0(3) no
N31 C35 C351 . . 122.5(3) no
C34 C35 C351 . . 131.4(3) no
C356 C351 C352 . . 118.8(3) no
C356 C351 C35 . . 121.7(3) no
C352 C351 C35 . . 119.5(3) no
C353 C352 C351 . . 120.8(4) no
C353 C352 H352 . . 119.6 no
C351 C352 H352 . . 119.6 no
C354 C353 C352 . . 119.9(4) no
C354 C353 H353 . . 120.0 no
C352 C353 H353 . . 120.0 no
C353 C354 C355 . . 120.5(4) no
C353 C354 H354 . . 119.7 no
C355 C354 H354 . . 119.7 no
C354 C355 C356 . . 120.0(5) no
C354 C355 H355 . . 120.0 no
C356 C355 H355 . . 120.0 no
C351 C356 C355 . . 120.0(4) no
C351 C356 H356 . . 120.0 no
C355 C356 H356 . . 120.0 no
C43 N42 N41 . . 106.0(2) no
C43 N42 Cu2 . . 134.4(2) no
N41 N42 Cu2 . . 119.28(17) no
C45 N41 N42 . . 112.0(2) no
C45 N41 H41 . . 124.0 no
N42 N41 H41 . . 124.0 no
N42 C43 C44 . . 110.0(3) no
N42 C43 H43 . . 125.0 no
C44 C43 H43 . . 125.0 no
C45 C44 C43 . . 106.2(2) no
C45 C44 H44 . . 126.9 no
C43 C44 H44 . . 126.9 no
N41 C45 C44 . . 105.8(2) no
N41 C45 C451 . . 122.9(2) no
C44 C45 C451 . . 131.3(3) no
C456 C451 C452 . . 117.9(3) no
C456 C451 C45 . . 119.5(3) no
C452 C451 C45 . . 122.6(3) no
C453 C452 C451 . . 120.6(3) no
C453 C452 H452 . . 119.7 no
C451 C452 H452 . . 119.7 no
C454 C453 C452 . . 119.6(4) no
C454 C453 H453 . . 120.2 no
C452 C453 H453 . . 120.2 no
C455 C454 C453 . . 120.5(3) no
C455 C454 H454 . . 119.8 no
C453 C454 H454 . . 119.8 no
C456 C455 C454 . . 120.2(4) no
C456 C455 H455 . . 119.9 no
C454 C455 H455 . . 119.9 no
C455 C456 C451 . . 121.3(3) no
C455 C456 H456 . . 119.4 no
C451 C456 H456 . . 119.4 no

loop_
_geom_bond_atom_site_label_1
_geom_bond_atom_site_label_2
_geom_bond_site_symmetry_2
_geom_bond_distance
_geom_bond_publ_flag
Cu1 N12 . 1.998(2) yes
Cu1 N12 2 1.998(2) no
Cu1 N22 . 2.027(2) yes
Cu1 N22 2 2.027(2) no
Cu1 Cl1 . 2.8174(10) yes
N11 C15 . 1.343(3) no
N11 N12 . 1.355(3) no
N11 H11 . 0.8600 no
N12 C13 . 1.324(4) no
C13 C14 . 1.396(4) no
C13 H13 . 0.9300 no
C14 C15 . 1.369(4) no
C14 H14 . 0.9300 no
C15 C151 . 1.474(4) no
C151 C152 . 1.374(4) no
C151 C156 . 1.381(4) no
C152 C153 . 1.381(4) no
C152 H152 . 0.9300 no
C153 C154 . 1.382(6) no
C153 H153 . 0.9300 no
C154 C155 . 1.339(6) no
C154 H154 . 0.9300 no
C155 C156 . 1.395(5) no
C155 H155 . 0.9300 no
C156 H156 . 0.9300 no
N22 C23 . 1.320(4) no
N22 N21 . 1.341(3) no
N21 C25 . 1.347(4) no
N21 H21 . 0.8600 no
C23 C24 . 1.410(5) no
C23 H23 . 0.9300 no
C24 C25 . 1.361(5) no
C24 H24 . 0.9300 no
C25 C251 . 1.468(4) no
C251 C252 . 1.364(5) no
C251 C256 . 1.385(5) no
C252 C253 . 1.381(5) no
C252 H252 . 0.9300 no
C253 C254 . 1.351(6) no
C253 H253 . 0.9300 no
C254 C255 . 1.354(7) no
C254 H254 . 0.9300 no
C255 C256 . 1.414(6) no
C255 H255 . 0.9300 no
C256 H256 . 0.9300 no
Cu2 N42 . 1.993(2) yes
Cu2 N42 2_656 1.993(2) no
Cu2 N32 2_656 2.026(2) no
Cu2 N32 . 2.026(2) yes
Cu2 Cl2 . 2.8226(10) yes
N32 C33 . 1.335(4) no
N32 N31 . 1.356(3) no
N31 C35 . 1.347(3) no
N31 H31 . 0.8600 no
C33 C34 . 1.379(4) no
C33 H33 . 0.9300 no
C34 C35 . 1.365(4) no
C34 H34 . 0.9300 no
C35 C351 . 1.464(4) no
C351 C356 . 1.383(5) no
C351 C352 . 1.391(4) no
C352 C353 . 1.370(5) no
C352 H352 . 0.9300 no
C353 C354 . 1.367(7) no
C353 H353 . 0.9300 no
C354 C355 . 1.372(7) no
C354 H354 . 0.9300 no
C355 C356 . 1.389(5) no
C355 H355 . 0.9300 no
C356 H356 . 0.9300 no
N42 C43 . 1.322(4) no
N42 N41 . 1.350(3) no
N41 C45 . 1.347(3) no
N41 H41 . 0.8600 no
C43 C44 . 1.398(4) no
C43 H43 . 0.9300 no
C44 C45 . 1.377(4) no
C44 H44 . 0.9300 no
C45 C451 . 1.453(4) no
C451 C456 . 1.391(4) no
C451 C452 . 1.399(4) no
C452 C453 . 1.379(5) no
C452 H452 . 0.9300 no
C453 C454 . 1.378(6) no
C453 H453 . 0.9300 no
C454 C455 . 1.367(6) no
C454 H454 . 0.9300 no
C455 C456 . 1.362(5) no
C455 H455 . 0.9300 no
C456 H456 . 0.9300 no

loop_
_geom_hbond_atom_site_label_D
_geom_hbond_atom_site_label_H
_geom_hbond_atom_site_label_A
_geom_hbond_site_symmetry_A
_geom_hbond_distance_DH
_geom_hbond_distance_HA
_geom_hbond_distance_DA
_geom_hbond_angle_DHA
_geom_hbond_publ_flag
N11 H11 Cl1 . 0.86 2.40 3.071(2) 135 yes
N21 H21 Cl1 . 0.86 2.41 3.081(3) 135 yes
N31 H31 Cl2 . 0.86 2.47 3.120(3) 133 yes
N41 H41 Cl2 . 0.86 2.41 3.084(2) 135 yes
C14 H14 Cl2 1_455 0.93 2.93 3.805(3) 158 yes
C155 H155 Cl2 2_566 0.93 2.85 3.707(4) 154 yes
C13 H13 Cg3 1_455 0.93 2.90 3.638(5) 137 yes
C455 H455 Cg3 1_655 0.93 2.88 3.693(6) 146 yes
C456 H456 Cg2 2_655 0.93 2.87 3.670(5) 144 yes

loop_
_geom_torsion_atom_site_label_1
_geom_torsion_atom_site_label_2
_geom_torsion_atom_site_label_3
_geom_torsion_atom_site_label_4
_geom_torsion_site_symmetry_1
_geom_torsion
_geom_torsion_publ_flag
C15 N11 N12 C13 . -0.4(3) no
C15 N11 N12 Cu1 . 167.67(18) no
N22 Cu1 N12 C13 . 77.0(3) no
N22 Cu1 N12 C13 2 -103.0(3) no
Cl1 Cu1 N12 C13 . 165.1(3) no
N22 Cu1 N12 N11 . -87.1(2) no
N22 Cu1 N12 N11 2 92.9(2) no
Cl1 Cu1 N12 N11 . 1.0(2) yes
N11 N12 C13 C14 . 0.0(3) no
Cu1 N12 C13 C14 . -165.6(2) no
N12 C13 C14 C15 . 0.4(3) no
N12 N11 C15 C14 . 0.6(3) no
N12 N11 C15 C151 . 178.5(2) no
C13 C14 C15 N11 . -0.6(3) no
C13 C14 C15 C151 . -178.2(3) no
N11 C15 C151 C152 . -0.6(4) yes
C14 C15 C151 C152 . 176.8(3) no
N11 C15 C151 C156 . 179.9(3) no
C14 C15 C151 C156 . -2.8(5) no
C156 C151 C152 C153 . -0.6(5) no
C15 C151 C152 C153 . 179.9(3) no
C151 C152 C153 C154 . 0.8(6) no
C152 C153 C154 C155 . -0.3(6) no
C153 C154 C155 C156 . -0.5(6) no
C152 C151 C156 C155 . -0.2(5) no
C15 C151 C156 C155 . 179.4(3) no
C154 C155 C156 C151 . 0.8(6) no
N12 Cu1 N22 C23 . -76.9(3) no
N12 Cu1 N22 C23 2 103.1(3) no
Cl1 Cu1 N22 C23 . -165.8(3) no
N12 Cu1 N22 N21 . 94.7(2) no
N12 Cu1 N22 N21 2 -85.3(2) no
Cl1 Cu1 N22 N21 . 5.7(2) yes
C23 N22 N21 C25 . 1.0(3) no
Cu1 N22 N21 C25 . -172.72(19) no
N21 N22 C23 C24 . -0.6(4) no
Cu1 N22 C23 C24 . 171.9(2) no
N22 C23 C24 C25 . -0.1(5) no
N22 N21 C25 C24 . -1.1(4) no
N22 N21 C25 C251 . 179.9(3) no
C23 C24 C25 N21 . 0.7(4) no
C23 C24 C25 C251 . 179.6(4) no
N21 C25 C251 C252 . -10.1(5) yes
C24 C25 C251 C252 . 171.1(4) no
N21 C25 C251 C256 . 169.5(3) no
C24 C25 C251 C256 . -9.3(6) no
C256 C251 C252 C253 . 0.4(6) no
C25 C251 C252 C253 . 180.0(4) no
C251 C252 C253 C254 . 0.0(7) no
C252 C253 C254 C255 . -0.1(8) no
C253 C254 C255 C256 . -0.1(8) no
C252 C251 C256 C255 . -0.6(6) no
C25 C251 C256 C255 . 179.8(4) no
C254 C255 C256 C251 . 0.5(8) no
N42 Cu2 N32 C33 . 81.9(3) no
N42 Cu2 N32 C33 2_656 -98.1(3) no
Cl2 Cu2 N32 C33 . 170.9(3) no
N42 Cu2 N32 N31 . -104.7(2) no
N42 Cu2 N32 N31 2_656 75.3(2) no
Cl2 Cu2 N32 N31 . -15.8(2) yes
C33 N32 N31 C35 . 0.2(3) no
Cu2 N32 N31 C35 . -174.82(17) no
N31 N32 C33 C34 . -0.2(3) no
Cu2 N32 C33 C34 . 173.9(2) no
N32 C33 C34 C35 . 0.2(4) no
N32 N31 C35 C34 . -0.1(3) no
N32 N31 C35 C351 . 179.7(2) no
C33 C34 C35 N31 . 0.0(3) no
C33 C34 C35 C351 . -179.8(3) no
N31 C35 C351 C356 . 30.6(5) no
C34 C35 C351 C356 . -149.6(4) no
N31 C35 C351 C352 . -148.2(3) yes
C34 C35 C351 C352 . 31.6(5) no
C356 C351 C352 C353 . 1.3(6) no
C35 C351 C352 C353 . -179.9(4) no
C351 C352 C353 C354 . -0.9(7) no
C352 C353 C354 C355 . -0.3(8) no
C353 C354 C355 C356 . 1.1(8) no
C352 C351 C356 C355 . -0.5(6) no
C35 C351 C356 C355 . -179.3(4) no
C354 C355 C356 C351 . -0.7(7) no
N32 Cu2 N42 C43 2_656 100.9(3) no
N32 Cu2 N42 C43 . -79.1(3) no
Cl2 Cu2 N42 C43 . -166.7(3) no
N32 Cu2 N42 N41 2_656 -85.86(19) no
N32 Cu2 N42 N41 . 94.14(19) no
Cl2 Cu2 N42 N41 . 6.5(2) yes
C43 N42 N41 C45 . 1.1(3) no
Cu2 N42 N41 C45 . -173.84(17) no
N41 N42 C43 C44 . -0.5(3) no
Cu2 N42 C43 C44 . 173.3(2) no
N42 C43 C44 C45 . -0.3(3) no
N42 N41 C45 C44 . -1.3(3) no
N42 N41 C45 C451 . 175.8(2) no
C43 C44 C45 N41 . 0.9(3) no
C43 C44 C45 C451 . -175.8(3) no
N41 C45 C451 C456 . -164.8(3) no
C44 C45 C451 C456 . 11.4(5) no
N41 C45 C451 C452 . 12.9(4) yes
C44 C45 C451 C452 . -170.9(3) no
C456 C451 C452 C453 . 1.1(5) no
C45 C451 C452 C453 . -176.6(3) no
C451 C452 C453 C454 . -0.7(5) no
C452 C453 C454 C455 . -0.3(6) no
C453 C454 C455 C456 . 0.8(6) no
C454 C455 C456 C451 . -0.4(6) no
C452 C451 C456 C455 . -0.5(5) no
C45 C451 C456 C455 . 177.3(3) no
